data_7225648
loop_
_publ_author_name
'Juric, Marijana'
'Molcanov, Kresimir'
'Zilic, Dijana'
'Kojic-Prodic, Biserka'

_publ_section_title
;
 From mononuclear to linear one-dimensional coordination species of
 copper(II)-chloranilate: design and characterization
;
_journal_name_full 'RSC Adv.'
_journal_paper_doi 10.1039/C6RA13809H
_journal_year 2016
_chemical_formula_moiety 'C28 H18 Cl6 Cu2 N2 O16'
_chemical_formula_sum 'C28 H18 Cl6 Cu2 N2 O16'
_chemical_formula_weight 978.24
_space_group_IT_number 2
_symmetry_cell_setting triclinic
_symmetry_space_group_name_Hall '-P 1'
_symmetry_space_group_name_H-M 'P -1'
_audit_creation_date 2014-10-13T16:30:08-00:00
_audit_creation_method 'WinGX routine CIF_UPDATE'
_audit_update_record
;
2015-10-26 deposited with the CCDC.
2016-06-21 downloaded from the CCDC.
;
_cell_angle_alpha 80.069(4)
_cell_angle_beta 89.845(4)
_cell_angle_gamma 66.524(5)
_cell_formula_units_Z 1
_cell_length_a 9.3314(5)
_cell_length_b 9.4880(4)
_cell_length_c 10.3517(6)
_cell_measurement_reflns_used 3293
_cell_measurement_temperature 293(2)
_cell_measurement_theta_max 75.6737
_cell_measurement_theta_min 4.3441
_cell_volume 825.83(8)
_computing_cell_refinement
;
        CrysAlisPro, Agilent Technologies,
        Version 1.171.36.20 (release 27-06-2012 CrysAlis171 .NET)
        (compiled Jul 11 2012,15:38:31)
;
_computing_data_collection
;
        CrysAlisPro, Agilent Technologies,
        Version 1.171.36.20 (release 27-06-2012 CrysAlis171 .NET)
        (compiled Jul 11 2012,15:38:31)
;
_computing_data_reduction
;
        CrysAlisPro, Agilent Technologies,
        Version 1.171.36.20 (release 27-06-2012 CrysAlis171 .NET)
        (compiled Jul 11 2012,15:38:31)
;
_computing_molecular_graphics 'Ortep-3 for Windows (Farrugia, 1997)'
_computing_publication_material 'WinGX publication routines (Farrugia, 1999)'
_computing_structure_refinement 'SHELXL-97 (Sheldrick, 1997)'
_computing_structure_solution 'SHELXS-97 (Sheldrick, 1997)'
_diffrn_ambient_temperature 293(2)
_diffrn_measured_fraction_theta_full 0.984
_diffrn_measured_fraction_theta_max 0.984
_diffrn_measurement_device_type 'Xcalibur, Ruby, Nova'
_diffrn_measurement_method 'CCD, \w scans'
_diffrn_radiation_probe x-ray
_diffrn_radiation_type CuK\a
_diffrn_radiation_wavelength 1.54179
_diffrn_reflns_av_R_equivalents 0.0224
_diffrn_reflns_limit_h_max 11
_diffrn_reflns_limit_h_min -11
_diffrn_reflns_limit_k_max 11
_diffrn_reflns_limit_k_min -8
_diffrn_reflns_limit_l_max 12
_diffrn_reflns_limit_l_min -12
_diffrn_reflns_number 6802
_diffrn_reflns_theta_full 75.85
_diffrn_reflns_theta_max 75.85
_diffrn_reflns_theta_min 4.35
_exptl_absorpt_coefficient_mu 6.795
_exptl_absorpt_correction_T_max 1
_exptl_absorpt_correction_T_min 0.53764
_exptl_absorpt_correction_type multi-scan
_exptl_crystal_colour 'dark red'
_exptl_crystal_density_diffrn 1.967
_exptl_crystal_density_method 'not measured'
_exptl_crystal_description prism
_exptl_crystal_F_000 790
_exptl_crystal_size_max 0.12
_exptl_crystal_size_mid 0.10
_exptl_crystal_size_min 0.05
_refine_diff_density_max 0.476
_refine_diff_density_min -0.502
_refine_ls_extinction_method none
_refine_ls_goodness_of_fit_ref 1.048
_refine_ls_hydrogen_treatment mixed
_refine_ls_matrix_type full
_refine_ls_number_parameters 260
_refine_ls_number_reflns 3371
_refine_ls_number_restraints 6
_refine_ls_restrained_S_all 1.048
_refine_ls_R_factor_gt 0.0356
_refine_ls_shift/su_max 0.001
_refine_ls_structure_factor_coef Fsqd
_refine_ls_weighting_details 'calc w=1/[\s^2^(Fo^2^)+(0.0722P)^2^+0.0000P] where P=(Fo^2^+2Fc^2^)/3'
_refine_ls_weighting_scheme calc
_refine_ls_wR_factor_ref 0.1053
_reflns_number_gt 2993
_reflns_number_total 3371
_reflns_threshold_expression >2sigma(I)
_cod_data_source_file c6ra13809h2.cif
_cod_data_source_block cu-h2ca-71_2
_cod_original_cell_volume 825.83(7)
_cod_database_code 7225648

loop_
_symmetry_equiv_pos_as_xyz
'x, y, z'
'-x, -y, -z'

loop_
_atom_site_label
_atom_site_type_symbol
_atom_site_fract_x
_atom_site_fract_y
_atom_site_fract_z
_atom_site_U_iso_or_equiv
_atom_site_adp_type
_atom_site_occupancy
_atom_site_calc_flag
_atom_site_refinement_flags
Cu1 Cu 0.19483(3) 0.82906(4) 0.57459(3) 0.04117(13) Uani 1 d .
Cl1 Cl 0.47025(6) 0.97903(6) 0.19859(4) 0.04202(15) Uani 1 d .
O1 O 0.32066(17) 0.90983(18) 0.66759(14) 0.0395(3) Uani 1 d .
O2 O 0.29381(18) 0.89420(19) 0.42129(14) 0.0409(3) Uani 1 d .
C1 C 0.4090(2) 0.9544(2) 0.59480(19) 0.0325(3) Uani 1 d .
C2 C 0.3934(2) 0.9445(2) 0.45067(19) 0.0327(4) Uani 1 d .
C3 C 0.4857(2) 0.9909(2) 0.36100(18) 0.0330(4) Uani 1 d .
Cl2 Cl -0.15713(6) 0.67517(6) 0.33415(5) 0.04416(15) Uani 1 d .
Cl3 Cl -0.10137(6) 0.70786(6) 0.93892(5) 0.04537(15) Uani 1 d .
O3 O 0.07583(18) 0.7947(2) 0.72075(15) 0.0441(3) Uani 1 d .
O4 O 0.04698(19) 0.7877(2) 0.47132(15) 0.0464(4) Uani 1 d .
O5 O -0.34105(19) 0.5929(2) 0.54853(17) 0.0482(4) Uani 1 d .
O6 O -0.3172(2) 0.6059(2) 0.80321(17) 0.0498(4) Uani 1 d .
C4 C -0.0273(2) 0.7467(2) 0.6878(2) 0.0353(4) Uani 1 d .
C5 C -0.0426(2) 0.7414(2) 0.5441(2) 0.0356(4) Uani 1 d .
C6 C -0.1467(2) 0.6884(2) 0.49770(19) 0.0355(4) Uani 1 d .
C7 C -0.2441(2) 0.6402(2) 0.5836(2) 0.0355(4) Uani 1 d .
C8 C -0.2310(2) 0.6483(2) 0.7315(2) 0.0373(4) Uani 1 d .
C9 C -0.1199(2) 0.7017(2) 0.77448(19) 0.0355(4) Uani 1 d .
O7 O 0.3802(2) 0.5800(2) 0.63301(17) 0.0493(4) Uani 1 d D
H7A H 0.365(4) 0.511(4) 0.585(3) 0.071(10) Uiso 1 d D
H7B H 0.480(3) 0.575(4) 0.624(4) 0.076(10) Uiso 1 d D
N1 N 0.3690(3) 0.7065(3) 1.1063(2) 0.0590(5) Uani 1 d .
H1 H 0.4591 0.6318 1.1313 0.071 Uiso 1 calc R
C10 C 0.3458(4) 0.7912(4) 0.9856(3) 0.0642(7) Uani 1 d .
H10 H 0.4274 0.7701 0.9302 0.077 Uiso 1 calc R
C11 C 0.2029(4) 0.9090(3) 0.9424(3) 0.0594(7) Uani 1 d .
H11 H 0.1884 0.9692 0.8586 0.071 Uiso 1 calc R
C12 C 0.0784(3) 0.9390(3) 1.0240(2) 0.0508(5) Uani 1 d .
C13 C 0.1098(4) 0.8507(3) 1.1504(2) 0.0575(6) Uani 1 d .
H13 H 0.0313 0.8704 1.2088 0.069 Uiso 1 calc R
C14 C 0.2550(4) 0.7349(3) 1.1901(3) 0.0608(7) Uani 1 d .
H14 H 0.2747 0.6761 1.2749 0.073 Uiso 1 calc R
O8 O 0.3264(3) 0.4872(3) 0.9094(2) 0.0782(6) Uani 1 d D
H9A H 0.260(5) 0.557(5) 0.838(4) 0.123(19) Uiso 1 d D
H9B H 0.272(5) 0.472(6) 0.981(3) 0.120(18) Uiso 1 d D

loop_
_atom_site_aniso_label
_atom_site_aniso_U_11
_atom_site_aniso_U_22
_atom_site_aniso_U_33
_atom_site_aniso_U_23
_atom_site_aniso_U_13
_atom_site_aniso_U_12
Cu1 0.0433(2) 0.0643(2) 0.0343(2) -0.01050(14) 0.01005(13) -0.04028(16)
Cl1 0.0510(3) 0.0616(3) 0.0279(2) -0.0113(2) 0.00775(19) -0.0365(2)
O1 0.0443(7) 0.0591(8) 0.0330(7) -0.0116(6) 0.0128(6) -0.0383(7)
O2 0.0457(7) 0.0627(8) 0.0329(7) -0.0094(6) 0.0088(6) -0.0409(7)
C1 0.0344(8) 0.0413(8) 0.0294(9) -0.0069(7) 0.0071(6) -0.0231(7)
C2 0.0330(8) 0.0428(8) 0.0301(9) -0.0071(7) 0.0051(7) -0.0233(7)
C3 0.0368(8) 0.0457(9) 0.0266(8) -0.0075(7) 0.0063(7) -0.0267(7)
Cl2 0.0475(3) 0.0576(3) 0.0359(3) -0.0125(2) 0.00531(19) -0.0285(2)
Cl3 0.0560(3) 0.0593(3) 0.0328(3) -0.0086(2) 0.0080(2) -0.0357(2)
O3 0.0462(7) 0.0699(9) 0.0361(7) -0.0138(6) 0.0110(6) -0.0425(7)
O4 0.0485(8) 0.0755(10) 0.0352(7) -0.0104(7) 0.0091(6) -0.0455(8)
O5 0.0494(8) 0.0669(9) 0.0501(9) -0.0171(7) 0.0110(7) -0.0434(8)
O6 0.0564(9) 0.0665(9) 0.0483(9) -0.0133(7) 0.0180(7) -0.0466(8)
C4 0.0331(8) 0.0437(9) 0.0368(10) -0.0080(7) 0.0059(7) -0.0232(7)
C5 0.0330(8) 0.0455(9) 0.0346(9) -0.0062(7) 0.0072(7) -0.0228(7)
C6 0.0350(8) 0.0455(9) 0.0332(9) -0.0077(7) 0.0062(7) -0.0237(7)
C7 0.0343(8) 0.0391(8) 0.0413(10) -0.0089(7) 0.0064(7) -0.0227(7)
C8 0.0382(9) 0.0408(9) 0.0408(10) -0.0078(7) 0.0108(8) -0.0241(7)
C9 0.0394(9) 0.0434(9) 0.0323(9) -0.0076(7) 0.0079(7) -0.0254(7)
O7 0.0516(8) 0.0606(9) 0.0512(9) -0.0171(7) 0.0141(7) -0.0362(7)
N1 0.0811(15) 0.0597(11) 0.0558(12) -0.0199(10) 0.0155(11) -0.0450(11)
C10 0.0834(19) 0.0773(17) 0.0555(15) -0.0242(13) 0.0297(14) -0.0524(16)
C11 0.0863(19) 0.0773(16) 0.0369(12) -0.0168(11) 0.0242(12) -0.0537(15)
C12 0.0810(15) 0.0659(13) 0.0344(10) -0.0200(10) 0.0222(10) -0.0555(12)
C13 0.0861(18) 0.0704(14) 0.0385(12) -0.0168(11) 0.0232(12) -0.0522(14)
C14 0.092(2) 0.0663(14) 0.0423(12) -0.0131(11) 0.0177(12) -0.0497(15)
O8 0.0851(15) 0.0929(15) 0.0549(12) -0.0004(11) 0.0142(11) -0.0396(13)

loop_
_atom_type_symbol
_atom_type_description
_atom_type_scat_dispersion_real
_atom_type_scat_dispersion_imag
_atom_type_scat_source
C C 0.0181 0.0091 'International Tables Vol C Tables 4.2.6.8 and 6.1.1.4'
H H 0 0 'International Tables Vol C Tables 4.2.6.8 and 6.1.1.4'
Cl Cl 0.3639 0.7018 'International Tables Vol C Tables 4.2.6.8 and 6.1.1.4'
Cu Cu -1.9646 0.5888 'International Tables Vol C Tables 4.2.6.8 and 6.1.1.4'
N N 0.0311 0.018 'International Tables Vol C Tables 4.2.6.8 and 6.1.1.4'
O O 0.0492 0.0322 'International Tables Vol C Tables 4.2.6.8 and 6.1.1.4'

loop_
_geom_angle_atom_site_label_1
_geom_angle_atom_site_label_2
_geom_angle_atom_site_label_3
_geom_angle
_geom_angle_site_symmetry_1
_geom_angle_site_symmetry_3
O3 Cu1 O4 84.65(6) . .
O3 Cu1 O2 172.01(7) . .
O4 Cu1 O2 94.62(6) . .
O3 Cu1 O1 96.66(6) . .
O4 Cu1 O1 169.93(7) . .
O2 Cu1 O1 82.69(6) . .
O3 Cu1 O7 90.78(7) . .
O4 Cu1 O7 98.94(7) . .
O2 Cu1 O7 97.19(6) . .
O1 Cu1 O7 91.03(6) . .
C1 O1 Cu1 113.42(13) . .
C2 O2 Cu1 113.15(13) . .
O1 C1 C3 124.17(18) . 2_676
O1 C1 C2 114.96(16) . .
C3 C1 C2 120.87(17) 2_676 .
O2 C2 C3 124.58(18) . .
O2 C2 C1 115.55(16) . .
C3 C2 C1 119.87(17) . .
C1 C3 C2 119.27(18) 2_676 .
C1 C3 Cl1 120.43(14) 2_676 .
C2 C3 Cl1 120.31(14) . .
C4 O3 Cu1 111.83(13) . .
C5 O4 Cu1 111.75(14) . .
O3 C4 C9 124.16(19) . .
O3 C4 C5 115.60(17) . .
C9 C4 C5 120.24(17) . .
O4 C5 C6 123.69(19) . .
O4 C5 C4 115.49(17) . .
C6 C5 C4 120.81(17) . .
C5 C6 C7 120.88(18) . .
C5 C6 Cl2 120.33(15) . .
C7 C6 Cl2 118.77(15) . .
O5 C7 C6 124.3(2) . .
O5 C7 C8 117.13(17) . .
C6 C7 C8 118.53(16) . .
O6 C8 C9 124.9(2) . .
O6 C8 C7 116.87(18) . .
C9 C8 C7 118.24(16) . .
C4 C9 C8 121.27(19) . .
C4 C9 Cl3 119.91(15) . .
C8 C9 Cl3 118.81(15) . .
Cu1 O7 H7A 112(2) . .
Cu1 O7 H7B 112(2) . .
H7A O7 H7B 109(3) . .
C10 N1 C14 121.6(3) . .
C10 N1 H1 119.2 . .
C14 N1 H1 119.2 . .
N1 C10 C11 120.5(3) . .
N1 C10 H10 119.7 . .
C11 C10 H10 119.7 . .
C10 C11 C12 120.1(3) . .
C10 C11 H11 119.9 . .
C12 C11 H11 119.9 . .
C13 C12 C11 117.1(3) . .
C13 C12 C12 122.4(3) . 2_577
C11 C12 C12 120.5(3) . 2_577
C14 C13 C12 120.8(3) . .
C14 C13 H13 119.6 . .
C12 C13 H13 119.6 . .
N1 C14 C13 119.8(3) . .
N1 C14 H14 120.1 . .
C13 C14 H14 120.1 . .
H9A O8 H9B 112(3) . .

loop_
_geom_bond_atom_site_label_1
_geom_bond_atom_site_label_2
_geom_bond_distance
_geom_bond_site_symmetry_2
Cu1 O3 1.9333(14) .
Cu1 O4 1.9455(15) .
Cu1 O2 1.9652(14) .
Cu1 O1 1.9673(14) .
Cu1 O7 2.2799(18) .
Cl1 C3 1.7145(19) .
O1 C1 1.261(2) .
O2 C2 1.261(2) .
C1 C3 1.391(3) 2_676
C1 C2 1.522(3) .
C2 C3 1.398(3) .
C3 C1 1.391(3) 2_676
Cl2 C6 1.725(2) .
Cl3 C9 1.725(2) .
O3 C4 1.286(2) .
O4 C5 1.278(2) .
O5 C7 1.238(3) .
O6 C8 1.229(2) .
C4 C9 1.376(3) .
C4 C5 1.506(3) .
C5 C6 1.379(3) .
C6 C7 1.419(3) .
C7 C8 1.554(3) .
C8 C9 1.424(3) .
O7 H7A 0.944(18) .
O7 H7B 0.918(18) .
N1 C10 1.331(4) .
N1 C14 1.343(4) .
N1 H1 0.86 .
C10 C11 1.368(5) .
C10 H10 0.93 .
C11 C12 1.399(3) .
C11 H11 0.93 .
C12 C13 1.388(4) .
C12 C12 1.478(6) 2_577
C13 C14 1.368(5) .
C13 H13 0.93 .
C14 H14 0.93 .
O8 H9A 0.937(19) .
O8 H9B 0.921(19) .

loop_
_geom_torsion_atom_site_label_1
_geom_torsion_atom_site_label_2
_geom_torsion_atom_site_label_3
_geom_torsion_atom_site_label_4
_geom_torsion
_geom_torsion_site_symmetry_1
_geom_torsion_site_symmetry_4
O3 Cu1 O1 C1 -175.97(14) . .
O4 Cu1 O1 C1 -79.0(4) . .
O2 Cu1 O1 C1 -3.99(14) . .
O7 Cu1 O1 C1 93.12(14) . .
O3 Cu1 O2 C2 90.1(4) . .
O4 Cu1 O2 C2 174.47(14) . .
O1 Cu1 O2 C2 4.23(14) . .
O7 Cu1 O2 C2 -85.89(15) . .
Cu1 O1 C1 C3 -176.89(15) . 2_676
Cu1 O1 C1 C2 3.1(2) . .
Cu1 O2 C2 C3 176.74(16) . .
Cu1 O2 C2 C1 -3.7(2) . .
O1 C1 C2 O2 0.4(3) . .
C3 C1 C2 O2 -179.57(17) 2_676 .
O1 C1 C2 C3 180.00(17) . .
C3 C1 C2 C3 0.0(3) 2_676 .
O2 C2 C3 C1 179.53(18) . 2_676
C1 C2 C3 C1 0.0(3) . 2_676
O2 C2 C3 Cl1 -1.0(3) . .
C1 C2 C3 Cl1 179.53(14) . .
O4 Cu1 O3 C4 6.79(15) . .
O2 Cu1 O3 C4 91.9(4) . .
O1 Cu1 O3 C4 176.75(14) . .
O7 Cu1 O3 C4 -92.12(15) . .
O3 Cu1 O4 C5 -7.43(15) . .
O2 Cu1 O4 C5 -179.44(15) . .
O1 Cu1 O4 C5 -105.4(3) . .
O7 Cu1 O4 C5 82.52(15) . .
Cu1 O3 C4 C9 174.78(16) . .
Cu1 O3 C4 C5 -5.0(2) . .
Cu1 O4 C5 C6 -172.90(16) . .
Cu1 O4 C5 C4 6.6(2) . .
O3 C4 C5 O4 -1.1(3) . .
C9 C4 C5 O4 179.07(18) . .
O3 C4 C5 C6 178.41(18) . .
C9 C4 C5 C6 -1.4(3) . .
O4 C5 C6 C7 -179.34(19) . .
C4 C5 C6 C7 1.2(3) . .
O4 C5 C6 Cl2 2.2(3) . .
C4 C5 C6 Cl2 -177.26(14) . .
C5 C6 C7 O5 179.26(19) . .
Cl2 C6 C7 O5 -2.3(3) . .
C5 C6 C7 C8 -0.1(3) . .
Cl2 C6 C7 C8 178.41(13) . .
O5 C7 C8 O6 0.5(3) . .
C6 C7 C8 O6 179.89(19) . .
O5 C7 C8 C9 179.73(18) . .
C6 C7 C8 C9 -0.9(3) . .
O3 C4 C9 C8 -179.39(19) . .
C5 C4 C9 C8 0.4(3) . .
O3 C4 C9 Cl3 0.1(3) . .
C5 C4 C9 Cl3 179.90(14) . .
O6 C8 C9 C4 179.8(2) . .
C7 C8 C9 C4 0.7(3) . .
O6 C8 C9 Cl3 0.3(3) . .
C7 C8 C9 Cl3 -178.81(13) . .
C14 N1 C10 C11 -1.2(4) . .
N1 C10 C11 C12 -1.5(4) . .
C10 C11 C12 C13 3.4(4) . .
C10 C11 C12 C12 -177.1(3) . 2_577
C11 C12 C13 C14 -2.8(4) . .
C12 C12 C13 C14 177.7(3) 2_577 .
C10 N1 C14 C13 1.8(4) . .
C12 C13 C14 N1 0.3(4) . .
